data_1577479
loop_
_publ_author_name
'Hamilton, Fiona'
'Harrison, William T. A.'

_publ_section_title
;
 Carnosinium bromide.
;
_journal_coeditor_code TK4128
_journal_issue 'Pt 7'
_journal_name_full IUCrData
_journal_page_first x260726
_journal_paper_doi 10.1107/S2414314626007261
_journal_volume 11
_journal_year 2026
_chemical_absolute_configuration ad
_chemical_formula_iupac 'C9 H15 N4 O3 +, Br -'
_chemical_formula_moiety 'C9 H15 N4 O3 +, Br -'
_chemical_formula_sum 'C9 H15 Br N4 O3'
_chemical_formula_weight 307.16
_chemical_name_common 'Carnosinium bromide'
_chemical_name_systematic
'5-[(2<i>S</i>)-2-(3-Azaniumylpropanamido)-2-carboxylatoethyl]-1<i>H</i>-imidazol-3-ium bromide'
_space_group_crystal_system monoclinic
_space_group_IT_number 4
_space_group_name_Hall 'P 2yb'
_space_group_name_H-M_alt 'P 1 21 1'
_atom_sites_solution_hydrogens geom
_atom_sites_solution_primary direct
_audit_creation_method SHELXL-2019/3
_cell_angle_alpha 90
_cell_angle_beta 90.012(2)
_cell_angle_gamma 90
_cell_formula_units_Z 8
_cell_length_a 5.46611(13)
_cell_length_b 28.6332(5)
_cell_length_c 16.2890(4)
_cell_measurement_reflns_used 11802
_cell_measurement_temperature 100(2)
_cell_measurement_theta_max 29.4520
_cell_measurement_theta_min 2.4440
_cell_volume 2549.43(10)
_computing_cell_refinement
;
CrysAlisPro (Rigaku OD, 2015)
;
_computing_data_collection
;
CrysAlisPro (Rigaku OD, 2015)
;
_computing_data_reduction
;
CrysAlisPro (Rigaku OD, 2015)
;
_computing_molecular_graphics
;
ORTEP-3 for Windows (Farrugia, 2012)
;
_computing_publication_material
;
publCIF (Westrip, 2010)
;
_computing_structure_refinement
;
<i>SHELXL2019/2</i> (Sheldrick, 2015b)
;
_computing_structure_solution
;
<i>SHELXT </i>(Sheldrick, 2015a)
;
_diffrn_ambient_temperature 100(2)
_diffrn_measured_fraction_theta_full 0.898
_diffrn_measured_fraction_theta_max 0.894
_diffrn_measurement_device_type 'Rigaku CCD'
_diffrn_measurement_method \w
_diffrn_radiation_monochromator graphite
_diffrn_radiation_type MoK\a
_diffrn_radiation_wavelength 0.71073
_diffrn_reflns_av_R_equivalents 0.0186
_diffrn_reflns_av_unetI/netI 0.0212
_diffrn_reflns_limit_h_max 7
_diffrn_reflns_limit_h_min -7
_diffrn_reflns_limit_k_max 36
_diffrn_reflns_limit_k_min -37
_diffrn_reflns_limit_l_max 21
_diffrn_reflns_limit_l_min -20
_diffrn_reflns_number 18071
_diffrn_reflns_theta_full 25.242
_diffrn_reflns_theta_max 27.480
_diffrn_reflns_theta_min 2.473
_diffrn_source 'fine-focus sealed X-ray tube'
_exptl_absorpt_coefficient_mu 3.229
_exptl_absorpt_correction_T_max 1.00000
_exptl_absorpt_correction_T_min 0.79047
_exptl_absorpt_correction_type multi-scan
_exptl_absorpt_process_details
;
(CrysAlisPro; Rigaku OD, 2015)
;
_exptl_crystal_colour colourless
_exptl_crystal_density_diffrn 1.601
_exptl_crystal_description block
_exptl_crystal_F_000 1248
_exptl_crystal_size_max 0.190
_exptl_crystal_size_mid 0.050
_exptl_crystal_size_min 0.040
_refine_diff_density_max 0.847
_refine_diff_density_min -0.415
_refine_ls_abs_structure_details
;
Flack <i>x</i> determined using 2376 quotients
[(<i>I</i>^+^)-(<i>I</i>^-^)]/[(<i>I</i>^+^)+(<i>I</i>^-^)]
(Parsons <i>et al.</i>,  2013)
;
_refine_ls_abs_structure_Flack -0.018(5)
_refine_ls_extinction_method none
_refine_ls_goodness_of_fit_ref 1.056
_refine_ls_hydrogen_treatment constr
_refine_ls_matrix_type full
_refine_ls_number_parameters 618
_refine_ls_number_reflns 7858
_refine_ls_number_restraints 445
_refine_ls_restrained_S_all 1.029
_refine_ls_R_factor_all 0.0364
_refine_ls_R_factor_gt 0.0352
_refine_ls_shift/su_max 0.001
_refine_ls_shift/su_mean 0.000
_refine_ls_structure_factor_coef Fsqd
_refine_ls_weighting_details 'w=1/[\s^2^(Fo^2^)+(0.0529P)^2^+3.5341P] where P=(Fo^2^+2Fc^2^)/3'
_refine_ls_weighting_scheme calc
_refine_ls_wR_factor_gt 0.0912
_refine_ls_wR_factor_ref 0.0920
_reflns_number_gt 7654
_reflns_number_total 7858
_reflns_threshold_expression 'I > 2\s(I)'
_cod_data_source_file tk4128.cif
_cod_data_source_block I
_cod_original_sg_symbol_H-M 'P 21'
_cod_database_code 1577479
_shelx_space_group_comment
;
The symmetry employed for this shelxl refinement is uniquely defined
by the following loop, which should always be used as a source of
symmetry information in preference to the above space-group names.
They are only intended as comments.
;
_shelx_estimated_absorpt_t_min 0.579
_shelx_estimated_absorpt_t_max 0.882

loop_
_space_group_symop_operation_xyz
'x, y, z'
'-x, y+1/2, -z'

loop_
_atom_site_type_symbol
_atom_site_label
_atom_site_fract_x
_atom_site_fract_y
_atom_site_fract_z
_atom_site_U_iso_or_equiv
_atom_site_adp_type
_atom_site_calc_flag
_atom_site_occupancy
_atom_site_disorder_assembly
_atom_site_disorder_group
C C1A -0.3846(13) 0.3281(2) -0.0699(4) 0.0124(13) Uani d 1 . .
C C2A -0.0596(13) 0.2872(3) -0.1059(5) 0.0174(15) Uani d 1 . .
H H2A 0.082943 0.268239 -0.103299 0.021 Uiso calc 1 . .
C C3A -0.3642(14) 0.3289(2) -0.1533(5) 0.0157(15) Uani d 1 . .
H H3A -0.470595 0.344238 -0.190686 0.019 Uiso calc 1 . .
C C4A -0.5716(13) 0.3490(2) -0.0142(5) 0.0149(15) Uani d 1 . .
H H4A1 -0.636412 0.324211 0.022169 0.018 Uiso calc 1 . .
H H4A2 -0.709365 0.360817 -0.047756 0.018 Uiso calc 1 . .
C C5A -0.4734(13) 0.3892(2) 0.0394(4) 0.0137(14) Uani d 1 . .
H H5A -0.353554 0.377286 0.080723 0.016 Uiso calc 1 . .
C C6A -0.3513(13) 0.4250(2) -0.0182(4) 0.0116(12) Uani d 1 . .
C C7A -0.6965(13) 0.4198(2) 0.1600(4) 0.0146(13) Uani d 1 . .
C C8A -0.9305(14) 0.4446(3) 0.1870(4) 0.0182(14) Uani d 1 . .
H H8A1 -0.907562 0.478773 0.181602 0.022 Uiso calc 1 . .
H H8A2 -1.066138 0.435311 0.150213 0.022 Uiso calc 1 . .
C C9A -0.9999(14) 0.4332(2) 0.2756(4) 0.0188(15) Uani d 1 . .
H H9A1 -1.167253 0.444823 0.286585 0.023 Uiso calc 1 . .
H H9A2 -1.000967 0.398846 0.282924 0.023 Uiso calc 1 . .
N N1A -0.1897(11) 0.3016(2) -0.0417(4) 0.0139(12) Uani d 1 . .
H H1A -0.157361 0.295366 0.010027 0.017 Uiso calc 1 . .
N N2A -0.1589(12) 0.3031(2) -0.1729(4) 0.0193(14) Uani d 1 . .
H H2A1 -0.103855 0.298192 -0.222880 0.023 Uiso calc 1 . .
N N3A -0.6839(11) 0.41061(19) 0.0801(4) 0.0143(12) Uani d 1 . .
H H3A1 -0.811156 0.417885 0.049550 0.017 Uiso calc 1 . .
N N4A -0.8298(10) 0.45406(18) 0.3346(3) 0.0151(12) Uani d 1 . .
H H4A3 -0.871740 0.445109 0.386372 0.023 Uiso calc 1 . .
H H4A4 -0.837230 0.485733 0.330795 0.023 Uiso calc 1 . .
H H4A5 -0.674946 0.444306 0.323460 0.023 Uiso calc 1 . .
O O1A -0.1215(10) 0.42585(18) -0.0190(3) 0.0182(11) Uani d 1 . .
O O2A -0.4879(9) 0.44842(16) -0.0632(3) 0.0151(10) Uani d 1 . .
O O3A -0.5306(10) 0.41137(18) 0.2094(3) 0.0213(11) Uani d 1 . .
C C1B 0.6602(13) 0.3296(2) 0.4277(4) 0.0133(14) Uani d 1 . .
C C2B 0.6724(15) 0.3285(2) 0.3448(5) 0.0183(15) Uani d 1 . .
H H2B 0.562893 0.343211 0.307660 0.022 Uiso calc 1 . .
C C3B 0.9825(14) 0.2865(3) 0.3922(5) 0.0197(16) Uani d 1 . .
H H3B 1.123696 0.267263 0.395021 0.024 Uiso calc 1 . .
C C4B 0.4841(13) 0.3530(2) 0.4843(4) 0.0136(14) Uani d 1 . .
H H4B1 0.412884 0.329230 0.521459 0.016 Uiso calc 1 . .
H H4B2 0.348939 0.366524 0.451570 0.016 Uiso calc 1 . .
C C5B 0.6031(13) 0.3920(2) 0.5365(4) 0.0124(13) Uani d 1 . .
H H5B 0.720376 0.377801 0.576377 0.015 Uiso calc 1 . .
C C6B 0.7416(12) 0.4265(2) 0.4802(4) 0.0108(12) Uani d 1 . .
C C7B 0.4260(12) 0.4256(2) 0.6605(4) 0.0132(12) Uani d 1 . .
C C8B 0.1993(14) 0.4486(2) 0.6962(4) 0.0170(15) Uani d 1 . .
H H8B1 0.226562 0.482655 0.701378 0.020 Uiso calc 1 . .
H H8B2 0.058520 0.443594 0.658944 0.020 Uiso calc 1 . .
C C9B 0.1433(13) 0.4279(2) 0.7799(4) 0.0161(14) Uani d 1 . .
H H9B1 0.101691 0.394475 0.773782 0.019 Uiso calc 1 . .
H H9B2 0.290168 0.430251 0.815254 0.019 Uiso calc 1 . .
N N1B 0.8549(11) 0.3035(2) 0.4558(4) 0.0153(12) Uani d 1 . .
H H1B 0.890076 0.298643 0.507852 0.018 Uiso calc 1 . .
N N2B 0.8732(12) 0.3020(2) 0.3245(4) 0.0191(13) Uani d 1 . .
H H2B1 0.922244 0.296079 0.274052 0.023 Uiso calc 1 . .
N N3B 0.4064(11) 0.41495(19) 0.5812(4) 0.0132(11) Uani d 1 . .
H H3B1 0.270436 0.421988 0.555051 0.016 Uiso calc 1 . .
N N4B -0.0610(11) 0.45244(19) 0.8192(4) 0.0168(13) Uani d 1 . .
H H4B3 -0.084777 0.440727 0.870501 0.025 Uiso calc 1 . .
H H4B4 -0.199126 0.448348 0.788818 0.025 Uiso calc 1 . .
H H4B5 -0.025994 0.483447 0.822605 0.025 Uiso calc 1 . .
O O1B 0.9666(9) 0.42784(18) 0.4835(3) 0.0192(11) Uani d 1 . .
O O2B 0.6074(9) 0.45059(16) 0.4326(3) 0.0165(10) Uani d 1 . .
O O3B 0.6095(10) 0.41818(19) 0.7023(3) 0.0242(12) Uani d 1 . .
C C1C 0.1463(13) 0.6691(2) 0.3195(4) 0.0128(13) Uani d 1 . .
C C2C 0.1565(13) 0.6706(2) 0.4018(5) 0.0141(14) Uani d 1 . .
H H2C 0.047334 0.655617 0.438715 0.017 Uiso calc 1 . .
C C3C 0.4622(15) 0.7138(2) 0.3545(5) 0.0213(17) Uani d 1 . .
H H3C 0.600378 0.733847 0.351904 0.026 Uiso calc 1 . .
C C4C -0.0249(14) 0.6453(2) 0.2634(4) 0.0153(14) Uani d 1 . .
H H4C1 -0.098117 0.668765 0.226096 0.018 Uiso calc 1 . .
H H4C2 -0.158958 0.631385 0.296104 0.018 Uiso calc 1 . .
C C5C 0.0961(13) 0.6068(2) 0.2117(4) 0.0123(13) Uani d 1 . .
H H5C 0.213853 0.621079 0.171984 0.015 Uiso calc 1 . .
C C6C 0.2323(12) 0.5721(2) 0.2681(4) 0.0122(12) Uani d 1 . .
C C7C -0.0780(14) 0.5710(2) 0.0880(4) 0.0164(13) Uani d 1 . .
C C8C -0.2973(12) 0.5473(2) 0.0521(4) 0.0165(14) Uani d 1 . .
H H8C1 -0.439478 0.551611 0.088965 0.020 Uiso calc 1 . .
H H8C2 -0.265369 0.513438 0.046878 0.020 Uiso calc 1 . .
C C9C -0.3547(13) 0.5675(2) -0.0313(4) 0.0166(14) Uani d 1 . .
H H9C1 -0.395614 0.601055 -0.025275 0.020 Uiso calc 1 . .
H H9C2 -0.208148 0.565132 -0.066711 0.020 Uiso calc 1 . .
N N1C 0.3415(11) 0.69653(19) 0.2906(4) 0.0155(12) Uani d 1 . .
H H1C 0.377680 0.701450 0.238707 0.019 Uiso calc 1 . .
N N2C 0.3564(12) 0.6981(2) 0.4230(4) 0.0190(13) Uani d 1 . .
H H2C1 0.405214 0.704179 0.473316 0.023 Uiso calc 1 . .
N N3C -0.0987(11) 0.58344(19) 0.1671(4) 0.0139(12) Uani d 1 . .
H H3C1 -0.236078 0.577190 0.193104 0.017 Uiso calc 1 . .
N N4C -0.5595(11) 0.5433(2) -0.0706(4) 0.0163(12) Uani d 1 . .
H H4C3 -0.574463 0.553281 -0.123423 0.024 Uiso calc 1 . .
H H4C4 -0.699998 0.549560 -0.042776 0.024 Uiso calc 1 . .
H H4C5 -0.531174 0.511977 -0.070125 0.024 Uiso calc 1 . .
O O1C 0.1031(9) 0.54835(16) 0.3148(3) 0.0164(11) Uani d 1 . .
O O2C 0.4603(9) 0.57167(18) 0.2645(3) 0.0199(11) Uani d 1 . .
O O3C 0.1097(10) 0.57738(19) 0.0469(3) 0.0266(13) Uani d 1 . .
C C1D 1.1196(13) 0.6667(2) 0.8202(4) 0.0128(13) Uani d 1 . .
C C2D 1.1380(14) 0.6656(2) 0.9031(5) 0.0152(14) Uani d 1 . .
H H2D 1.029951 0.650016 0.939607 0.018 Uiso calc 1 . .
C C3D 1.4456(13) 0.7071(3) 0.8575(4) 0.0186(15) Uani d 1 . .
H H3D 1.589908 0.725561 0.855240 0.022 Uiso calc 1 . .
C C4D 0.9321(13) 0.6473(2) 0.7643(4) 0.0139(14) Uani d 1 . .
H H4D1 0.871802 0.672581 0.728162 0.017 Uiso calc 1 . .
H H4D2 0.792050 0.636108 0.797437 0.017 Uiso calc 1 . .
C C5D 1.0255(13) 0.6063(2) 0.7097(4) 0.0137(13) Uani d 1 . .
H H5D 1.145552 0.618184 0.668399 0.016 Uiso calc 1 . .
C C6D 1.1492(13) 0.5708(2) 0.7664(4) 0.0119(12) Uani d 1 . .
C C7D 0.7994(13) 0.5780(2) 0.5878(4) 0.0153(13) Uani d 1 . .
C C8D 0.5646(14) 0.5546(3) 0.5606(4) 0.0200(15) Uani d 1 . .
H H8D1 0.430611 0.564434 0.597742 0.024 Uiso calc 1 . .
H H8D2 0.583439 0.520389 0.565927 0.024 Uiso calc 1 . .
C C9D 0.4929(14) 0.5662(2) 0.4723(4) 0.0202(15) Uani d 1 . .
H H9D1 0.326172 0.554301 0.461277 0.024 Uiso calc 1 . .
H H9D2 0.490527 0.600568 0.465047 0.024 Uiso calc 1 . .
N N1D 1.3140(11) 0.69293(19) 0.7932(4) 0.0154(13) Uani d 1 . .
H H1D 1.346639 0.699361 0.741551 0.019 Uiso calc 1 . .
N N2D 1.3405(12) 0.6911(2) 0.9248(4) 0.0183(13) Uani d 1 . .
H H2D1 1.391867 0.695914 0.975300 0.022 Uiso calc 1 . .
N N3D 0.8159(10) 0.58597(19) 0.6684(4) 0.0130(12) Uani d 1 . .
H H3D1 0.689357 0.578279 0.698960 0.016 Uiso calc 1 . .
N N4D 0.6663(10) 0.54536(18) 0.4130(3) 0.0136(11) Uani d 1 . .
H H4D3 0.621520 0.553349 0.361033 0.020 Uiso calc 1 . .
H H4D4 0.664180 0.513717 0.418170 0.020 Uiso calc 1 . .
H H4D5 0.819867 0.556165 0.423240 0.020 Uiso calc 1 . .
O O1D 1.3782(10) 0.56976(17) 0.7678(3) 0.0182(11) Uani d 1 . .
O O2D 1.0098(10) 0.54720(16) 0.8113(3) 0.0183(11) Uani d 1 . .
O O3D 0.9634(9) 0.58748(18) 0.5381(3) 0.0203(11) Uani d 1 . .
Br Br1 1.56379(13) 0.70170(2) 1.10573(4) 0.01930(16) Uani d 1 . .
Br Br2 1.05535(14) 0.29847(2) 0.64419(5) 0.0199(2) Uani d 1 . .
Br Br3 0.52414(14) 0.70397(2) 0.60864(4) 0.02070(17) Uani d 1 . .
Br Br4 1.04519(14) 0.29020(2) 0.13994(5) 0.0208(2) Uani d 1 . .

loop_
_atom_site_aniso_label
_atom_site_aniso_U_11
_atom_site_aniso_U_22
_atom_site_aniso_U_33
_atom_site_aniso_U_12
_atom_site_aniso_U_13
_atom_site_aniso_U_23
C1A 0.016(3) 0.009(3) 0.012(3) -0.003(2) -0.002(3) -0.001(2)
C2A 0.016(3) 0.016(3) 0.021(4) -0.004(3) -0.001(3) -0.007(3)
C3A 0.023(4) 0.011(3) 0.013(3) -0.001(3) -0.001(3) -0.001(2)
C4A 0.016(3) 0.012(3) 0.017(4) -0.003(2) 0.006(3) -0.003(2)
C5A 0.020(3) 0.010(3) 0.011(3) 0.001(2) 0.000(3) -0.001(2)
C6A 0.019(3) 0.010(3) 0.006(3) -0.002(2) -0.004(3) -0.003(2)
C7A 0.023(3) 0.012(3) 0.009(3) 0.000(3) -0.002(3) 0.000(2)
C8A 0.020(3) 0.027(3) 0.008(3) 0.007(3) -0.001(3) 0.000(3)
C9A 0.022(3) 0.024(3) 0.011(3) -0.005(3) 0.002(3) -0.005(3)
N1A 0.017(3) 0.013(3) 0.012(3) -0.002(2) -0.002(2) -0.002(2)
N2A 0.023(3) 0.018(3) 0.016(3) -0.003(3) 0.006(3) -0.002(3)
N3A 0.020(3) 0.015(3) 0.009(3) 0.003(2) -0.002(2) 0.000(2)
N4A 0.013(3) 0.013(2) 0.019(3) 0.000(2) 0.001(2) 0.002(2)
O1A 0.019(2) 0.024(3) 0.011(3) -0.004(2) 0.000(2) 0.002(2)
O2A 0.021(2) 0.014(2) 0.010(2) -0.0001(19) -0.005(2) 0.0024(17)
O3A 0.019(3) 0.030(3) 0.014(3) 0.005(2) -0.006(2) -0.008(2)
C1B 0.017(3) 0.009(3) 0.014(3) 0.001(2) -0.001(3) -0.002(2)
C2B 0.028(4) 0.010(3) 0.017(3) -0.001(3) 0.004(3) 0.003(3)
C3B 0.022(3) 0.016(3) 0.021(4) 0.002(3) 0.006(3) -0.006(3)
C4B 0.014(3) 0.012(3) 0.015(3) -0.001(2) 0.001(3) -0.003(2)
C5B 0.016(3) 0.014(3) 0.007(3) 0.004(2) -0.002(3) -0.001(2)
C6B 0.0133(15) 0.0100(15) 0.0092(16) 0.0000(11) -0.0006(11) -0.0007(11)
C7B 0.011(3) 0.011(3) 0.017(3) 0.000(2) -0.003(3) -0.005(2)
C8B 0.024(4) 0.019(3) 0.008(3) 0.004(3) 0.004(3) 0.002(2)
C9B 0.017(3) 0.019(3) 0.013(3) 0.002(3) -0.001(3) 0.003(3)
N1B 0.023(3) 0.012(3) 0.011(3) 0.002(2) -0.002(2) -0.003(2)
N2B 0.020(3) 0.019(3) 0.019(3) -0.004(2) 0.003(3) -0.008(3)
N3B 0.013(3) 0.017(3) 0.010(3) 0.003(2) -0.004(2) -0.003(2)
N4B 0.021(3) 0.014(3) 0.016(3) -0.007(2) 0.005(3) -0.002(2)
O1B 0.020(2) 0.026(3) 0.011(3) -0.001(2) -0.002(2) 0.005(2)
O2B 0.020(2) 0.014(2) 0.015(2) 0.0009(19) -0.004(2) 0.0021(18)
O3B 0.018(3) 0.039(3) 0.016(3) 0.005(2) -0.008(2) -0.010(2)
C1C 0.019(3) 0.005(3) 0.014(3) 0.002(2) 0.001(3) -0.002(2)
C2C 0.017(3) 0.013(3) 0.013(3) 0.001(3) -0.002(3) -0.002(2)
C3C 0.027(4) 0.015(4) 0.022(4) -0.002(3) 0.002(3) -0.002(3)
C4C 0.023(4) 0.015(3) 0.008(3) 0.002(3) -0.004(3) 0.000(2)
C5C 0.015(3) 0.014(3) 0.008(3) -0.006(2) -0.003(3) -0.002(2)
C6C 0.0149(16) 0.0114(15) 0.0105(16) 0.0001(11) -0.0001(11) -0.0008(11)
C7C 0.021(3) 0.013(3) 0.015(3) -0.003(3) -0.003(3) -0.001(2)
C8C 0.011(3) 0.018(3) 0.021(3) -0.003(3) -0.007(3) 0.000(3)
C9C 0.013(3) 0.014(3) 0.023(4) -0.001(3) -0.005(3) 0.002(3)
N1C 0.019(3) 0.009(3) 0.018(3) -0.001(2) 0.000(2) 0.002(2)
N2C 0.025(3) 0.017(3) 0.015(3) -0.002(3) -0.006(3) -0.007(2)
N3C 0.019(3) 0.014(3) 0.009(3) -0.004(2) 0.000(2) 0.001(2)
N4C 0.017(3) 0.015(3) 0.017(3) 0.001(2) -0.002(2) -0.001(2)
O1C 0.020(2) 0.012(2) 0.017(3) -0.0008(19) 0.000(2) 0.0004(18)
O2C 0.020(3) 0.026(3) 0.013(3) -0.001(2) -0.004(2) 0.004(2)
O3C 0.021(3) 0.035(3) 0.024(3) -0.008(2) 0.005(2) -0.010(2)
C1D 0.015(3) 0.008(3) 0.015(3) 0.003(2) -0.004(3) -0.001(2)
C2D 0.018(3) 0.014(3) 0.014(3) 0.001(3) -0.003(3) -0.001(3)
C3D 0.020(3) 0.015(3) 0.022(4) 0.005(3) -0.002(3) -0.005(3)
C4D 0.020(3) 0.011(3) 0.011(3) 0.003(3) -0.009(3) -0.001(2)
C5D 0.021(3) 0.010(3) 0.009(3) -0.001(2) -0.004(3) 0.001(2)
C6D 0.018(3) 0.012(3) 0.006(3) 0.003(2) -0.002(3) -0.004(2)
C7D 0.017(3) 0.019(3) 0.010(3) -0.003(3) 0.000(3) 0.001(2)
C8D 0.016(3) 0.026(4) 0.018(3) -0.006(3) -0.003(3) -0.005(3)
C9D 0.017(3) 0.021(3) 0.022(4) 0.007(3) -0.001(3) 0.001(3)
N1D 0.017(3) 0.014(3) 0.015(3) -0.001(2) 0.000(2) -0.001(2)
N2D 0.021(3) 0.017(3) 0.016(3) 0.004(2) -0.009(3) -0.004(2)
N3D 0.012(3) 0.017(3) 0.010(3) -0.005(2) -0.003(2) 0.001(2)
N4D 0.010(2) 0.014(2) 0.017(3) 0.001(2) -0.002(2) 0.001(2)
O1D 0.022(3) 0.022(2) 0.012(3) 0.006(2) -0.005(2) 0.003(2)
O2D 0.030(3) 0.010(2) 0.015(2) -0.004(2) 0.004(2) 0.0003(17)
O3D 0.011(2) 0.032(3) 0.018(3) -0.006(2) 0.001(2) -0.007(2)
Br1 0.0218(3) 0.0225(3) 0.0136(3) -0.0042(4) -0.0046(3) 0.0042(3)
Br2 0.0230(4) 0.0231(4) 0.0135(4) 0.0070(3) 0.0044(3) 0.0039(3)
Br3 0.0248(3) 0.0239(3) 0.0134(4) -0.0033(4) -0.0029(3) 0.0037(3)
Br4 0.0231(4) 0.0244(5) 0.0148(4) 0.0011(3) 0.0042(3) 0.0043(3)

loop_
_atom_type_symbol
_atom_type_description
_atom_type_scat_dispersion_real
_atom_type_scat_dispersion_imag
_atom_type_scat_source
C C 0.0033 0.0016 'International Tables Vol C Tables 4.2.6.8 and 6.1.1.4'
H H 0.0000 0.0000 'International Tables Vol C Tables 4.2.6.8 and 6.1.1.4'
N N 0.0061 0.0033 'International Tables Vol C Tables 4.2.6.8 and 6.1.1.4'
O O 0.0106 0.0060 'International Tables Vol C Tables 4.2.6.8 and 6.1.1.4'
Br Br -0.2901 2.4595 'International Tables Vol C Tables 4.2.6.8 and 6.1.1.4'

loop_
_geom_angle_atom_site_label_1
_geom_angle_atom_site_label_2
_geom_angle_atom_site_label_3
_geom_angle_site_symmetry_1
_geom_angle_site_symmetry_3
_geom_angle
_geom_angle_publ_flag
C3A C1A N1A . . 106.0(6) ?
C3A C1A C4A . . 131.0(7) ?
N1A C1A C4A . . 123.0(6) ?
N2A C2A N1A . . 109.1(7) ?
N2A C2A H2A . . 125.5 ?
N1A C2A H2A . . 125.5 ?
C1A C3A N2A . . 106.8(7) ?
C1A C3A H3A . . 126.6 ?
N2A C3A H3A . . 126.6 ?
C1A C4A C5A . . 113.9(6) ?
C1A C4A H4A1 . . 108.8 ?
C5A C4A H4A1 . . 108.8 ?
C1A C4A H4A2 . . 108.8 ?
C5A C4A H4A2 . . 108.8 ?
H4A1 C4A H4A2 . . 107.7 ?
N3A C5A C6A . . 109.8(5) ?
N3A C5A C4A . . 107.2(6) ?
C6A C5A C4A . . 107.6(5) ?
N3A C5A H5A . . 110.7 ?
C6A C5A H5A . . 110.7 ?
C4A C5A H5A . . 110.7 ?
O2A C6A O1A . . 125.8(6) ?
O2A C6A C5A . . 117.2(6) ?
O1A C6A C5A . . 116.9(6) ?
O3A C7A N3A . . 124.1(7) ?
O3A C7A C8A . . 121.2(6) ?
N3A C7A C8A . . 114.7(6) ?
C9A C8A C7A . . 112.4(6) ?
C9A C8A H8A1 . . 109.1 ?
C7A C8A H8A1 . . 109.1 ?
C9A C8A H8A2 . . 109.1 ?
C7A C8A H8A2 . . 109.1 ?
H8A1 C8A H8A2 . . 107.9 ?
N4A C9A C8A . . 112.0(6) ?
N4A C9A H9A1 . . 109.2 ?
C8A C9A H9A1 . . 109.2 ?
N4A C9A H9A2 . . 109.2 ?
C8A C9A H9A2 . . 109.2 ?
H9A1 C9A H9A2 . . 107.9 ?
C2A N1A C1A . . 108.7(6) ?
C2A N1A H1A . . 125.6 ?
C1A N1A H1A . . 125.6 ?
C2A N2A C3A . . 109.5(6) ?
C2A N2A H2A1 . . 125.3 ?
C3A N2A H2A1 . . 125.3 ?
C7A N3A C5A . . 124.6(7) ?
C7A N3A H3A1 . . 117.7 ?
C5A N3A H3A1 . . 117.7 ?
C9A N4A H4A3 . . 109.5 ?
C9A N4A H4A4 . . 109.5 ?
H4A3 N4A H4A4 . . 109.5 ?
C9A N4A H4A5 . . 109.5 ?
H4A3 N4A H4A5 . . 109.5 ?
H4A4 N4A H4A5 . . 109.5 ?
C2B C1B N1B . . 106.3(6) ?
C2B C1B C4B . . 131.3(7) ?
N1B C1B C4B . . 122.4(6) ?
C1B C2B N2B . . 107.1(7) ?
C1B C2B H2B . . 126.5 ?
N2B C2B H2B . . 126.5 ?
N2B C3B N1B . . 106.7(7) ?
N2B C3B H3B . . 126.6 ?
N1B C3B H3B . . 126.6 ?
C1B C4B C5B . . 113.1(6) ?
C1B C4B H4B1 . . 109.0 ?
C5B C4B H4B1 . . 109.0 ?
C1B C4B H4B2 . . 109.0 ?
C5B C4B H4B2 . . 109.0 ?
H4B1 C4B H4B2 . . 107.8 ?
N3B C5B C6B . . 111.8(5) ?
N3B C5B C4B . . 106.9(5) ?
C6B C5B C4B . . 110.0(5) ?
N3B C5B H5B . . 109.4 ?
C6B C5B H5B . . 109.4 ?
C4B C5B H5B . . 109.4 ?
O1B C6B O2B . . 125.9(6) ?
O1B C6B C5B . . 118.9(6) ?
O2B C6B C5B . . 115.2(6) ?
O3B C7B N3B . . 124.2(6) ?
O3B C7B C8B . . 121.9(6) ?
N3B C7B C8B . . 113.9(6) ?
C9B C8B C7B . . 109.8(6) ?
C9B C8B H8B1 . . 109.7 ?
C7B C8B H8B1 . . 109.7 ?
C9B C8B H8B2 . . 109.7 ?
C7B C8B H8B2 . . 109.7 ?
H8B1 C8B H8B2 . . 108.2 ?
N4B C9B C8B . . 111.1(6) ?
N4B C9B H9B1 . . 109.4 ?
C8B C9B H9B1 . . 109.4 ?
N4B C9B H9B2 . . 109.4 ?
C8B C9B H9B2 . . 109.4 ?
H9B1 C9B H9B2 . . 108.0 ?
C3B N1B C1B . . 109.9(6) ?
C3B N1B H1B . . 125.0 ?
C1B N1B H1B . . 125.0 ?
C3B N2B C2B . . 109.9(6) ?
C3B N2B H2B1 . . 125.0 ?
C2B N2B H2B1 . . 125.0 ?
C7B N3B C5B . . 122.0(6) ?
C7B N3B H3B1 . . 119.0 ?
C5B N3B H3B1 . . 119.0 ?
C9B N4B H4B3 . . 109.5 ?
C9B N4B H4B4 . . 109.5 ?
H4B3 N4B H4B4 . . 109.5 ?
C9B N4B H4B5 . . 109.5 ?
H4B3 N4B H4B5 . . 109.5 ?
H4B4 N4B H4B5 . . 109.5 ?
C2C C1C N1C . . 106.6(7) ?
C2C C1C C4C . . 131.2(6) ?
N1C C1C C4C . . 122.2(6) ?
C1C C2C N2C . . 107.3(6) ?
C1C C2C H2C . . 126.3 ?
N2C C2C H2C . . 126.3 ?
N1C C3C N2C . . 108.3(7) ?
N1C C3C H3C . . 125.8 ?
N2C C3C H3C . . 125.8 ?
C1C C4C C5C . . 113.5(6) ?
C1C C4C H4C1 . . 108.9 ?
C5C C4C H4C1 . . 108.9 ?
C1C C4C H4C2 . . 108.9 ?
C5C C4C H4C2 . . 108.9 ?
H4C1 C4C H4C2 . . 107.7 ?
N3C C5C C4C . . 106.8(6) ?
N3C C5C C6C . . 110.8(5) ?
C4C C5C C6C . . 110.0(6) ?
N3C C5C H5C . . 109.7 ?
C4C C5C H5C . . 109.7 ?
C6C C5C H5C . . 109.7 ?
O1C C6C O2C . . 126.2(7) ?
O1C C6C C5C . . 116.3(6) ?
O2C C6C C5C . . 117.4(6) ?
O3C C7C N3C . . 123.4(7) ?
O3C C7C C8C . . 121.3(6) ?
N3C C7C C8C . . 115.3(6) ?
C7C C8C C9C . . 110.2(6) ?
C7C C8C H8C1 . . 109.6 ?
C9C C8C H8C1 . . 109.6 ?
C7C C8C H8C2 . . 109.6 ?
C9C C8C H8C2 . . 109.6 ?
H8C1 C8C H8C2 . . 108.1 ?
N4C C9C C8C . . 111.8(5) ?
N4C C9C H9C1 . . 109.3 ?
C8C C9C H9C1 . . 109.3 ?
N4C C9C H9C2 . . 109.3 ?
C8C C9C H9C2 . . 109.3 ?
H9C1 C9C H9C2 . . 107.9 ?
C3C N1C C1C . . 108.8(6) ?
C3C N1C H1C . . 125.6 ?
C1C N1C H1C . . 125.6 ?
C3C N2C C2C . . 108.9(7) ?
C3C N2C H2C1 . . 125.5 ?
C2C N2C H2C1 . . 125.5 ?
C7C N3C C5C . . 122.7(6) ?
C7C N3C H3C1 . . 118.6 ?
C5C N3C H3C1 . . 118.6 ?
C9C N4C H4C3 . . 109.5 ?
C9C N4C H4C4 . . 109.5 ?
H4C3 N4C H4C4 . . 109.5 ?
C9C N4C H4C5 . . 109.5 ?
H4C3 N4C H4C5 . . 109.5 ?
H4C4 N4C H4C5 . . 109.5 ?
C2D C1D N1D . . 106.0(7) ?
C2D C1D C4D . . 131.0(6) ?
N1D C1D C4D . . 123.0(6) ?
C1D C2D N2D . . 107.7(6) ?
C1D C2D H2D . . 126.1 ?
N2D C2D H2D . . 126.1 ?
N2D C3D N1D . . 108.1(6) ?
N2D C3D H3D . . 125.9 ?
N1D C3D H3D . . 125.9 ?
C1D C4D C5D . . 114.1(6) ?
C1D C4D H4D1 . . 108.7 ?
C5D C4D H4D1 . . 108.7 ?
C1D C4D H4D2 . . 108.7 ?
C5D C4D H4D2 . . 108.7 ?
H4D1 C4D H4D2 . . 107.6 ?
N3D C5D C6D . . 111.2(5) ?
N3D C5D C4D . . 107.9(6) ?
C6D C5D C4D . . 107.5(6) ?
N3D C5D H5D . . 110.0 ?
C6D C5D H5D . . 110.0 ?
C4D C5D H5D . . 110.0 ?
O1D C6D O2D . . 125.8(7) ?
O1D C6D C5D . . 117.9(6) ?
O2D C6D C5D . . 116.2(6) ?
O3D C7D N3D . . 123.8(7) ?
O3D C7D C8D . . 121.3(6) ?
N3D C7D C8D . . 114.9(6) ?
C7D C8D C9D . . 113.4(6) ?
C7D C8D H8D1 . . 108.9 ?
C9D C8D H8D1 . . 108.9 ?
C7D C8D H8D2 . . 108.9 ?
C9D C8D H8D2 . . 108.9 ?
H8D1 C8D H8D2 . . 107.7 ?
N4D C9D C8D . . 111.3(6) ?
N4D C9D H9D1 . . 109.4 ?
C8D C9D H9D1 . . 109.4 ?
N4D C9D H9D2 . . 109.4 ?
C8D C9D H9D2 . . 109.4 ?
H9D1 C9D H9D2 . . 108.0 ?
C3D N1D C1D . . 109.4(6) ?
C3D N1D H1D . . 125.3 ?
C1D N1D H1D . . 125.3 ?
C3D N2D C2D . . 108.8(7) ?
C3D N2D H2D1 . . 125.6 ?
C2D N2D H2D1 . . 125.6 ?
C7D N3D C5D . . 125.3(6) ?
C7D N3D H3D1 . . 117.3 ?
C5D N3D H3D1 . . 117.4 ?
C9D N4D H4D3 . . 109.5 ?
C9D N4D H4D4 . . 109.5 ?
H4D3 N4D H4D4 . . 109.5 ?
C9D N4D H4D5 . . 109.5 ?
H4D3 N4D H4D5 . . 109.5 ?
H4D4 N4D H4D5 . . 109.5 ?

loop_
_geom_bond_atom_site_label_1
_geom_bond_atom_site_label_2
_geom_bond_site_symmetry_2
_geom_bond_distance
_geom_bond_publ_flag
C1A C3A . 1.362(10) ?
C1A N1A . 1.386(9) ?
C1A C4A . 1.492(9) ?
C2A N2A . 1.300(10) ?
C2A N1A . 1.330(9) ?
C2A H2A . 0.9500 ?
C3A N2A . 1.381(9) ?
C3A H3A . 0.9500 ?
C4A C5A . 1.542(10) ?
C4A H4A1 . 0.9900 ?
C4A H4A2 . 0.9900 ?
C5A N3A . 1.462(8) ?
C5A C6A . 1.541(9) ?
C5A H5A . 1.0000 ?
C6A O2A . 1.242(8) ?
C6A O1A . 1.256(9) ?
C7A O3A . 1.236(9) ?
C7A N3A . 1.330(8) ?
C7A C8A . 1.528(9) ?
C8A C9A . 1.527(9) ?
C8A H8A1 . 0.9900 ?
C8A H8A2 . 0.9900 ?
C9A N4A . 1.466(9) ?
C9A H9A1 . 0.9900 ?
C9A H9A2 . 0.9900 ?
N1A H1A . 0.8800 ?
N2A H2A1 . 0.8800 ?
N3A H3A1 . 0.8800 ?
N4A H4A3 . 0.9100 ?
N4A H4A4 . 0.9100 ?
N4A H4A5 . 0.9100 ?
C1B C2B . 1.351(10) ?
C1B N1B . 1.380(10) ?
C1B C4B . 1.491(9) ?
C2B N2B . 1.375(9) ?
C2B H2B . 0.9500 ?
C3B N2B . 1.331(11) ?
C3B N1B . 1.339(9) ?
C3B H3B . 0.9500 ?
C4B C5B . 1.548(9) ?
C4B H4B1 . 0.9900 ?
C4B H4B2 . 0.9900 ?
C5B N3B . 1.455(8) ?
C5B C6B . 1.546(8) ?
C5B H5B . 1.0000 ?
C6B O1B . 1.232(8) ?
C6B O2B . 1.270(8) ?
C7B O3B . 1.231(9) ?
C7B N3B . 1.332(9) ?
C7B C8B . 1.519(9) ?
C8B C9B . 1.518(8) ?
C8B H8B1 . 0.9900 ?
C8B H8B2 . 0.9900 ?
C9B N4B . 1.465(8) ?
C9B H9B1 . 0.9900 ?
C9B H9B2 . 0.9900 ?
N1B H1B . 0.8800 ?
N2B H2B1 . 0.8800 ?
N3B H3B1 . 0.8800 ?
N4B H4B3 . 0.9100 ?
N4B H4B4 . 0.9100 ?
N4B H4B5 . 0.9100 ?
C1C C2C . 1.342(10) ?
C1C N1C . 1.405(9) ?
C1C C4C . 1.474(11) ?
C2C N2C . 1.390(10) ?
C2C H2C . 0.9500 ?
C3C N1C . 1.327(10) ?
C3C N2C . 1.334(9) ?
C3C H3C . 0.9500 ?
C4C C5C . 1.538(9) ?
C4C H4C1 . 0.9900 ?
C4C H4C2 . 0.9900 ?
C5C N3C . 1.452(9) ?
C5C C6C . 1.544(10) ?
C5C H5C . 1.0000 ?
C6C O1C . 1.242(8) ?
C6C O2C . 1.247(8) ?
C7C O3C . 1.239(8) ?
C7C N3C . 1.343(9) ?
C7C C8C . 1.495(10) ?
C8C C9C . 1.508(10) ?
C8C H8C1 . 0.9900 ?
C8C H8C2 . 0.9900 ?
C9C N4C . 1.465(9) ?
C9C H9C1 . 0.9900 ?
C9C H9C2 . 0.9900 ?
N1C H1C . 0.8800 ?
N2C H2C1 . 0.8800 ?
N3C H3C1 . 0.8800 ?
N4C H4C3 . 0.9100 ?
N4C H4C4 . 0.9100 ?
N4C H4C5 . 0.9100 ?
C1D C2D . 1.353(10) ?
C1D N1D . 1.373(9) ?
C1D C4D . 1.480(11) ?
C2D N2D . 1.372(10) ?
C2D H2D . 0.9500 ?
C3D N2D . 1.321(9) ?
C3D N1D . 1.333(10) ?
C3D H3D . 0.9500 ?
C4D C5D . 1.558(9) ?
C4D H4D1 . 0.9900 ?
C4D H4D2 . 0.9900 ?
C5D N3D . 1.450(9) ?
C5D C6D . 1.531(10) ?
C5D H5D . 1.0000 ?
C6D O1D . 1.252(9) ?
C6D O2D . 1.253(8) ?
C7D O3D . 1.239(8) ?
C7D N3D . 1.336(9) ?
C7D C8D . 1.513(10) ?
C8D C9D . 1.528(11) ?
C8D H8D1 . 0.9900 ?
C8D H8D2 . 0.9900 ?
C9D N4D . 1.480(8) ?
C9D H9D1 . 0.9900 ?
C9D H9D2 . 0.9900 ?
N1D H1D . 0.8800 ?
N2D H2D1 . 0.8800 ?
N3D H3D1 . 0.8800 ?
N4D H4D3 . 0.9100 ?
N4D H4D4 . 0.9100 ?
N4D H4D5 . 0.9100 ?

loop_
_geom_hbond_atom_site_label_D
_geom_hbond_atom_site_label_H
_geom_hbond_atom_site_label_A
_geom_hbond_site_symmetry_A
_geom_hbond_distance_DH
_geom_hbond_distance_HA
_geom_hbond_distance_DA
_geom_hbond_angle_DHA
_geom_hbond_publ_flag
N1A H1A Br4 1_455 0.88 2.39 3.242(7) 162 yes
N2A H2A1 Br2 1_454 0.88 2.33 3.205(6) 171 yes
N3A H3A1 O1A 1_455 0.88 2.04 2.918(9) 172 yes
N4A H4A3 O1B 1_355 0.91 1.88 2.771(7) 167 yes
N4A H4A4 O1C 1_455 0.91 1.84 2.744(7) 171 yes
N4A H4A5 O3A . 0.91 2.23 2.887(7) 129 yes
N4A H4A5 O2B 1_455 0.91 2.36 2.875(8) 116 yes
C2A H2A Br1 2_746 0.95 2.71 3.651(8) 170 yes
C4A H4A1 Br4 1_355 0.99 2.77 3.678(6) 153 yes
C9A H9A1 O3A 1_455 0.99 2.54 3.156(10) 120 yes
N1B H1B Br2 . 0.88 2.40 3.261(7) 167 yes
N2B H2B1 Br4 . 0.88 2.29 3.167(6) 173 yes
N3B H3B1 O1B 1_455 0.88 2.04 2.907(8) 170 yes
N4B H4B3 O1A 1_556 0.91 1.86 2.764(7) 171 yes
N4B H4B4 O3B 1_455 0.91 1.96 2.798(8) 153 yes
N4B H4B5 O2D 1_455 0.91 1.85 2.744(7) 169 yes
C2B H2B O3A 1_655 0.95 2.58 3.425(10) 149 yes
C3B H3B Br3 2_746 0.95 2.64 3.587(8) 171 yes
C4B H4B1 Br2 1_455 0.99 2.93 3.836(6) 152 yes
C5B H5B Br2 . 1.00 3.12 4.046(7) 155 yes
C8B H8B2 O3B 1_455 0.99 2.66 3.341(9) 127 yes
C9B H9B2 O2A 1_656 0.99 2.38 3.307(9) 156 yes
N1C H1C Br1 1_454 0.88 2.39 3.251(6) 165 yes
N2C H2C1 Br3 . 0.88 2.30 3.165(7) 168 yes
N3C H3C1 O2C 1_455 0.88 2.03 2.905(7) 171 yes
N4C H4C3 O1D 1_354 0.91 1.85 2.760(8) 176 yes
N4C H4C4 O3C 1_455 0.91 1.96 2.808(7) 154 yes
N4C H4C5 O2A . 0.91 1.84 2.747(7) 176 yes
C2C H2C O3D 1_455 0.95 2.58 3.422(9) 148 yes
C3C H3C Br2 2_756 0.95 2.64 3.583(8) 172 yes
C4C H4C1 Br1 1_354 0.99 2.85 3.776(8) 155 yes
C9C H9C2 O2D 1_454 0.99 2.37 3.300(8) 156 yes
N1D H1D Br3 1_655 0.88 2.38 3.234(6) 165 yes
N2D H2D1 Br1 . 0.88 2.33 3.204(7) 173 yes
N3D H3D1 O1D 1_455 0.88 2.05 2.926(7) 172 yes
N4D H4D3 O2C . 0.91 1.88 2.772(8) 167 yes
N4D H4D4 O2B . 0.91 1.85 2.751(7) 171 yes
N4D H4D5 O1C 1_655 0.91 2.36 2.875(7) 116 yes
N4D H4D5 O3D . 0.91 2.22 2.871(8) 128 yes
C3D H3D Br4 2_856 0.95 2.72 3.662(8) 170 yes
C4D H4D1 Br3 . 0.99 2.86 3.746(7) 149 yes
C9D H9D1 O3D 1_455 0.99 2.53 3.146(8) 120 yes

loop_
_geom_torsion_atom_site_label_1
_geom_torsion_atom_site_label_2
_geom_torsion_atom_site_label_3
_geom_torsion_atom_site_label_4
_geom_torsion_site_symmetry_1
_geom_torsion_site_symmetry_2
_geom_torsion_site_symmetry_3
_geom_torsion_site_symmetry_4
_geom_torsion
_geom_torsion_publ_flag
N1A C1A C3A N2A . . . . -0.1(7) ?
C4A C1A C3A N2A . . . . -178.7(7) ?
C3A C1A C4A C5A . . . . -111.9(9) ?
N1A C1A C4A C5A . . . . 69.7(8) ?
C1A C4A C5A N3A . . . . 171.1(6) ?
C1A C4A C5A C6A . . . . 53.0(8) ?
N3A C5A C6A O2A . . . . -45.5(8) ?
C4A C5A C6A O2A . . . . 70.9(7) ?
N3A C5A C6A O1A . . . . 138.7(6) ?
C4A C5A C6A O1A . . . . -105.0(7) ?
O3A C7A C8A C9A . . . . -32.0(9) ?
N3A C7A C8A C9A . . . . 151.1(6) ?
C7A C8A C9A N4A . . . . 69.9(8) ?
N2A C2A N1A C1A . . . . 0.4(8) ?
C3A C1A N1A C2A . . . . -0.2(7) ?
C4A C1A N1A C2A . . . . 178.6(6) ?
N1A C2A N2A C3A . . . . -0.5(8) ?
C1A C3A N2A C2A . . . . 0.3(8) ?
O3A C7A N3A C5A . . . . 0.1(10) ?
C8A C7A N3A C5A . . . . 176.9(6) ?
C6A C5A N3A C7A . . . . -112.3(7) ?
C4A C5A N3A C7A . . . . 131.0(7) ?
N1B C1B C2B N2B . . . . -0.2(8) ?
C4B C1B C2B N2B . . . . 179.6(7) ?
C2B C1B C4B C5B . . . . -114.5(9) ?
N1B C1B C4B C5B . . . . 65.3(8) ?
C1B C4B C5B N3B . . . . 173.6(6) ?
C1B C4B C5B C6B . . . . 52.1(8) ?
N3B C5B C6B O1B . . . . 130.1(7) ?
C4B C5B C6B O1B . . . . -111.3(7) ?
N3B C5B C6B O2B . . . . -51.5(8) ?
C4B C5B C6B O2B . . . . 67.1(7) ?
O3B C7B C8B C9B . . . . -43.6(9) ?
N3B C7B C8B C9B . . . . 137.0(6) ?
C7B C8B C9B N4B . . . . 174.7(6) ?
N2B C3B N1B C1B . . . . 0.7(8) ?
C2B C1B N1B C3B . . . . -0.3(8) ?
C4B C1B N1B C3B . . . . 179.9(6) ?
N1B C3B N2B C2B . . . . -0.8(8) ?
C1B C2B N2B C3B . . . . 0.6(8) ?
O3B C7B N3B C5B . . . . 1.6(10) ?
C8B C7B N3B C5B . . . . -179.0(5) ?
C6B C5B N3B C7B . . . . -104.2(7) ?
C4B C5B N3B C7B . . . . 135.4(6) ?
N1C C1C C2C N2C . . . . -0.6(8) ?
C4C C1C C2C N2C . . . . 179.7(7) ?
C2C C1C C4C C5C . . . . -114.8(8) ?
N1C C1C C4C C5C . . . . 65.5(8) ?
C1C C4C C5C N3C . . . . 173.7(6) ?
C1C C4C C5C C6C . . . . 53.4(7) ?
N3C C5C C6C O1C . . . . -51.6(8) ?
C4C C5C C6C O1C . . . . 66.3(8) ?
N3C C5C C6C O2C . . . . 130.7(7) ?
C4C C5C C6C O2C . . . . -111.4(7) ?
O3C C7C C8C C9C . . . . -46.7(9) ?
N3C C7C C8C C9C . . . . 134.8(6) ?
C7C C8C C9C N4C . . . . 176.5(5) ?
N2C C3C N1C C1C . . . . 1.1(8) ?
C2C C1C N1C C3C . . . . -0.3(8) ?
C4C C1C N1C C3C . . . . 179.4(6) ?
N1C C3C N2C C2C . . . . -1.4(8) ?
C1C C2C N2C C3C . . . . 1.2(8) ?
O3C C7C N3C C5C . . . . 1.6(11) ?
C8C C7C N3C C5C . . . . -179.9(6) ?
C4C C5C N3C C7C . . . . 137.8(6) ?
C6C C5C N3C C7C . . . . -102.4(7) ?
N1D C1D C2D N2D . . . . 0.2(8) ?
C4D C1D C2D N2D . . . . -176.8(7) ?
C2D C1D C4D C5D . . . . -112.1(8) ?
N1D C1D C4D C5D . . . . 71.2(8) ?
C1D C4D C5D N3D . . . . 170.9(6) ?
C1D C4D C5D C6D . . . . 50.8(7) ?
N3D C5D C6D O1D . . . . 138.7(6) ?
C4D C5D C6D O1D . . . . -103.3(7) ?
N3D C5D C6D O2D . . . . -45.6(8) ?
C4D C5D C6D O2D . . . . 72.4(7) ?
O3D C7D C8D C9D . . . . -29.2(10) ?
N3D C7D C8D C9D . . . . 152.5(6) ?
C7D C8D C9D N4D . . . . 68.2(8) ?
N2D C3D N1D C1D . . . . -0.4(8) ?
C2D C1D N1D C3D . . . . 0.1(8) ?
C4D C1D N1D C3D . . . . 177.5(6) ?
N1D C3D N2D C2D . . . . 0.6(8) ?
C1D C2D N2D C3D . . . . -0.5(8) ?
O3D C7D N3D C5D . . . . -0.5(11) ?
C8D C7D N3D C5D . . . . 177.7(6) ?
C6D C5D N3D C7D . . . . -113.2(7) ?
C4D C5D N3D C7D . . . . 129.1(7) ?
